data_7224153
loop_
_publ_author_name
'Liu, Yu-Ling'
'Wang, Yu-Feng'
'Zhang, Wen'

_publ_section_title
;
 Switchable dielectric constant in an inclusion compound bis(thiourea)
 imidazolium chloride
;
_journal_issue 11
_journal_name_full CrystEngComm
_journal_page_first 1958
_journal_paper_doi 10.1039/C5CE02364E
_journal_volume 18
_journal_year 2016
_chemical_formula_moiety 'C3 H5 N2, 2(C H4 N2 S), Cl'
_chemical_formula_sum 'C5 H13 Cl N6 S2'
_chemical_formula_weight 256.78
_space_group_crystal_system orthorhombic
_space_group_IT_number 19
_space_group_name_Hall 'P 2ac 2ab'
_space_group_name_H-M_alt 'P 21 21 21'
_symmetry_space_group_name_Hall 'P 2ac 2ab'
_symmetry_space_group_name_H-M 'P 21 21 21'
_atom_sites_solution_hydrogens geom
_audit_creation_method SHELXL-2014/7
_audit_update_record
;
2016-01-30 deposited with the CCDC.
2016-02-05 downloaded from the CCDC.
;
_cell_angle_alpha 90
_cell_angle_beta 90
_cell_angle_gamma 90
_cell_formula_units_Z 4
_cell_length_a 14.674(9)
_cell_length_b 9.779(6)
_cell_length_c 8.412(5)
_cell_measurement_reflns_used 3736
_cell_measurement_temperature 123(2)
_cell_measurement_theta_max 27.4816
_cell_measurement_theta_min 3.1919
_cell_volume 1207.1(13)
_computing_structure_refinement 'SHELXL-2014/7 (Sheldrick, 2014)'
_diffrn_ambient_temperature 123(2)
_diffrn_detector_area_resol_mean 28.5714
_diffrn_measured_fraction_theta_full 0.991
_diffrn_measured_fraction_theta_max 0.992
_diffrn_measurement_device_type 'Saturn724+ (4x4 bin mode)'
_diffrn_measurement_method CCD_Profile_fitting
_diffrn_radiation_type MoK\a
_diffrn_radiation_wavelength 0.71073
_diffrn_reflns_av_R_equivalents 0.0722
_diffrn_reflns_av_unetI/netI 0.0541
_diffrn_reflns_Laue_measured_fraction_full 0.991
_diffrn_reflns_Laue_measured_fraction_max 0.992
_diffrn_reflns_limit_h_max 19
_diffrn_reflns_limit_h_min -19
_diffrn_reflns_limit_k_max 12
_diffrn_reflns_limit_k_min -12
_diffrn_reflns_limit_l_max 10
_diffrn_reflns_limit_l_min -10
_diffrn_reflns_number 12869
_diffrn_reflns_point_group_measured_fraction_full 0.994
_diffrn_reflns_point_group_measured_fraction_max 0.995
_diffrn_reflns_theta_full 25.242
_diffrn_reflns_theta_max 27.448
_diffrn_reflns_theta_min 2.791
_exptl_absorpt_coefficient_mu 0.638
_exptl_absorpt_correction_T_max 1.0000
_exptl_absorpt_correction_T_min 0.7322
_exptl_absorpt_correction_type multi-scan
_exptl_absorpt_process_details
;   Higashi, T.(1995). Program for Absorption Correction.
    Rigaku Corporation, Tokyo, Japan. 
;
_exptl_crystal_colour colorless
_exptl_crystal_density_diffrn 1.413
_exptl_crystal_description needlelike
_exptl_crystal_F_000 536
_exptl_crystal_size_max 0.2
_exptl_crystal_size_mid 0.2
_exptl_crystal_size_min 0.2
_refine_diff_density_max 0.384
_refine_diff_density_min -0.405
_refine_diff_density_rms 0.087
_refine_ls_abs_structure_details
;
 Refined as an inversion twin.
;
_refine_ls_abs_structure_Flack 0.47(13)
_refine_ls_extinction_method none
_refine_ls_goodness_of_fit_ref 1.021
_refine_ls_hydrogen_treatment constr
_refine_ls_matrix_type full
_refine_ls_number_parameters 128
_refine_ls_number_reflns 2741
_refine_ls_number_restraints 0
_refine_ls_restrained_S_all 1.021
_refine_ls_R_factor_all 0.0393
_refine_ls_R_factor_gt 0.0366
_refine_ls_shift/su_max 0.001
_refine_ls_shift/su_mean 0.000
_refine_ls_structure_factor_coef Fsqd
_refine_ls_weighting_details 'w=1/[\s^2^(Fo^2^)+(0.0389P)^2^] where P=(Fo^2^+2Fc^2^)/3'
_refine_ls_weighting_scheme calc
_refine_ls_wR_factor_gt 0.0806
_refine_ls_wR_factor_ref 0.0822
_reflns_Friedel_coverage 0.732
_reflns_Friedel_fraction_full 0.998
_reflns_Friedel_fraction_max 0.998
_reflns_number_gt 2558
_reflns_number_total 2741
_reflns_threshold_expression 'I > 2\s(I)'
_cod_data_source_file c5ce02364e2.cif
_cod_data_source_block 123K
_cod_depositor_comments
;
The following automatic conversions were performed:

'_exptl_absorpt_correction_type' value 'Multi-scan' changed to
'multi-scan' according to
/usr/data/users/saulius/crontab/automatic-downloads/rss-feeds/RSC/lib/dictionaries/cif_core.dic
dictionary named 'cif_core.dic' version 2.4.2 from 2011-04-26.

Automatic conversion script
Id: cif_fix_values 4268 2015-11-12 08:31:59Z antanas 

 Adding full bibliography for 7224152--7224154.cif.
;
_cod_database_code 7224153
_shelx_shelxl_version_number 2014/7
_shelx_space_group_comment
;
The symmetry employed for this shelxl refinement is uniquely defined
by the following loop, which should always be used as a source of
symmetry information in preference to the above space-group names.
They are only intended as comments.
;

loop_
_space_group_symop_operation_xyz
'x, y, z'
'-x+1/2, -y, z+1/2'
'-x, y+1/2, -z+1/2'
'x+1/2, -y+1/2, -z'

loop_
_atom_site_label
_atom_site_type_symbol
_atom_site_fract_x
_atom_site_fract_y
_atom_site_fract_z
_atom_site_U_iso_or_equiv
_atom_site_adp_type
_atom_site_occupancy
_atom_site_site_symmetry_order
_atom_site_calc_flag
_atom_site_refinement_flags_posn
_atom_site_refinement_flags_adp
C1 C 0.42808(15) 0.6861(2) 0.7462(3) 0.0153(5) Uani 1 1 d . .
C2 C 0.06342(15) 0.6687(2) 0.7562(4) 0.0142(5) Uani 1 1 d . .
C3 C 0.3478(2) 0.0490(4) 0.9914(4) 0.0396(8) Uani 1 1 d . .
H3C H 0.4071 0.0818 0.9834 0.048 Uiso 1 1 calc R U
C4 C 0.2309(3) -0.0814(4) 1.0430(4) 0.0407(9) Uani 1 1 d . .
H4C H 0.1959 -0.1552 1.0765 0.049 Uiso 1 1 calc R U
C5 C 0.2004(3) 0.0349(4) 0.9762(4) 0.0426(9) Uani 1 1 d . .
H5A H 0.1401 0.0578 0.9554 0.051 Uiso 1 1 calc R U
Cl1 Cl 0.25044(3) 0.40166(5) 0.76383(7) 0.01785(16) Uani 1 1 d . .
N1 N 0.39565(15) 0.6362(3) 0.8817(2) 0.0191(6) Uani 1 1 d . .
H1A H 0.3498 0.5814 0.8806 0.023 Uiso 1 1 calc R U
H1B H 0.4205 0.6587 0.9705 0.023 Uiso 1 1 calc R U
N2 N 0.38686(16) 0.6476(3) 0.6129(2) 0.0202(6) Uani 1 1 d . .
H2A H 0.3412 0.5926 0.6167 0.024 Uiso 1 1 calc R U
H2B H 0.4059 0.6777 0.5227 0.024 Uiso 1 1 calc R U
N3 N 0.10181(15) 0.6311(3) 0.8923(2) 0.0202(6) Uani 1 1 d . .
H3A H 0.1495 0.5800 0.8916 0.024 Uiso 1 1 calc R U
H3B H 0.0790 0.6579 0.9812 0.024 Uiso 1 1 calc R U
N4 N 0.10089(15) 0.6251(3) 0.6222(2) 0.0179(6) Uani 1 1 d . .
H4A H 0.1486 0.5740 0.6252 0.021 Uiso 1 1 calc R U
H4B H 0.0775 0.6478 0.5322 0.021 Uiso 1 1 calc R U
N5 N 0.2743(2) 0.1113(3) 0.9456(3) 0.0416(8) Uani 1 1 d . .
H5B H 0.2731 0.1907 0.9017 0.050 Uiso 1 1 calc R U
N6 N 0.3225(2) -0.0697(3) 1.0516(3) 0.0372(7) Uani 1 1 d . .
H6A H 0.3588 -0.1302 1.0903 0.045 Uiso 1 1 calc R U
S1 S 0.51846(5) 0.79571(7) 0.74375(9) 0.0272(2) Uani 1 1 d . .
S2 S -0.03110(4) 0.77192(6) 0.75256(9) 0.01835(17) Uani 1 1 d . .

loop_
_atom_site_aniso_label
_atom_site_aniso_U_11
_atom_site_aniso_U_22
_atom_site_aniso_U_33
_atom_site_aniso_U_23
_atom_site_aniso_U_13
_atom_site_aniso_U_12
C1 0.0177(11) 0.0156(10) 0.0127(12) -0.0014(14) 0.0007(12) -0.0020(9)
C2 0.0156(10) 0.0118(10) 0.0152(12) 0.0009(14) -0.0010(12) 0.0012(8)
C3 0.045(2) 0.0311(17) 0.042(2) -0.0019(16) 0.0069(17) -0.0067(17)
C4 0.056(2) 0.0316(18) 0.0341(17) 0.0068(15) -0.0072(16) -0.0149(18)
C5 0.042(2) 0.041(2) 0.045(2) -0.0012(18) -0.0149(17) 0.0052(19)
Cl1 0.0135(3) 0.0127(3) 0.0274(3) 0.0019(3) 0.0000(3) 0.0005(2)
N1 0.0228(13) 0.0221(15) 0.0124(11) -0.0002(11) -0.0010(9) -0.0088(11)
N2 0.0252(14) 0.0238(16) 0.0117(11) 0.0018(11) -0.0008(10) -0.0133(12)
N3 0.0228(14) 0.0253(16) 0.0125(12) -0.0017(11) 0.0005(9) 0.0146(12)
N4 0.0201(13) 0.0212(15) 0.0123(11) 0.0007(10) 0.0005(9) 0.0062(11)
N5 0.072(2) 0.0198(13) 0.0330(14) 0.0066(12) -0.0113(14) -0.0027(15)
N6 0.0514(19) 0.0261(15) 0.0341(15) -0.0026(13) -0.0148(13) 0.0151(14)
S1 0.0326(4) 0.0366(4) 0.0124(3) -0.0009(4) 0.0005(4) -0.0233(3)
S2 0.0202(3) 0.0226(3) 0.0122(3) 0.0005(3) 0.0009(3) 0.0105(2)

loop_
_atom_type_symbol
_atom_type_description
_atom_type_scat_dispersion_real
_atom_type_scat_dispersion_imag
_atom_type_scat_source
C C 0.0033 0.0016 'International Tables Vol C Tables 4.2.6.8 and 6.1.1.4'
H H 0.0000 0.0000 'International Tables Vol C Tables 4.2.6.8 and 6.1.1.4'
N N 0.0061 0.0033 'International Tables Vol C Tables 4.2.6.8 and 6.1.1.4'
S S 0.1246 0.1234 'International Tables Vol C Tables 4.2.6.8 and 6.1.1.4'
Cl Cl 0.1484 0.1585 'International Tables Vol C Tables 4.2.6.8 and 6.1.1.4'

loop_
_geom_angle_atom_site_label_1
_geom_angle_atom_site_label_2
_geom_angle_atom_site_label_3
_geom_angle
N1 C1 N2 117.2(2)
N1 C1 S1 121.3(2)
N2 C1 S1 121.4(2)
N4 C2 N3 117.9(2)
N4 C2 S2 120.7(2)
N3 C2 S2 121.4(2)
N5 C3 N6 107.1(3)
C5 C4 N6 106.4(3)
N5 C5 C4 106.4(3)
C3 N5 C5 110.7(3)
C3 N6 C4 109.5(3)

loop_
_geom_bond_atom_site_label_1
_geom_bond_atom_site_label_2
_geom_bond_distance
C1 N1 1.328(3)
C1 N2 1.329(3)
C1 S1 1.706(2)
C2 N4 1.325(3)
C2 N3 1.328(3)
C2 S2 1.715(2)
C3 N5 1.297(4)
C3 N6 1.319(5)
C4 C5 1.344(5)
C4 N6 1.352(4)
C5 N5 1.342(5)

loop_
_geom_hbond_atom_site_label_D
_geom_hbond_atom_site_label_H
_geom_hbond_atom_site_label_A
_geom_hbond_distance_DH
_geom_hbond_distance_HA
_geom_hbond_distance_DA
_geom_hbond_angle_DHA
_geom_hbond_site_symmetry_A
N1 H1A Cl1 0.86 2.49 3.284(3) 154.6 .
N1 H1B S2 0.86 2.53 3.381(3) 171.3 4_567
N2 H2A Cl1 0.86 2.61 3.377(3) 149.8 .
N2 H2B S2 0.86 2.54 3.394(3) 171.0 4_566
N3 H3A Cl1 0.86 2.53 3.311(3) 151.7 .
N3 H3B S1 0.86 2.52 3.373(3) 172.0 4_467
N4 H4A Cl1 0.86 2.54 3.318(3) 151.5 .
N4 H4B S1 0.86 2.54 3.397(3) 175.5 4_466
N5 H5B Cl1 0.86 2.39 3.244(3) 172.1 .
N6 H6A S2 0.86 2.51 3.352(3) 168.3 4_557

loop_
_geom_torsion_atom_site_label_1
_geom_torsion_atom_site_label_2
_geom_torsion_atom_site_label_3
_geom_torsion_atom_site_label_4
_geom_torsion
N6 C4 C5 N5 0.7(4)
N6 C3 N5 C5 0.5(4)
C4 C5 N5 C3 -0.7(4)
N5 C3 N6 C4 0.0(4)
C5 C4 N6 C3 -0.4(4)
